data_7121879
loop_
_publ_author_name
'Zhao, Hui'
'Klemmer, Lukas'
'Cowley, Michael J.'
'Majumdar, Moumita'
'Huch, Volker'
'Zimmer, Michael'
'Scheschkewitz, David'

_publ_section_title
;
 Phenylene-bridged cross-conjugated 1,2,3-trisilacyclopentadienes.
;
_journal_issue 60
_journal_name_full 'Chemical communications (Cambridge, England)'
_journal_page_first 8399
_journal_page_last 8402
_journal_paper_doi 10.1039/c8cc03297a
_journal_volume 54
_journal_year 2018
_chemical_formula_moiety 'C68 H98 Si3'
_chemical_formula_sum 'C68 H98 Si3'
_chemical_formula_weight 999.73
_chemical_properties_physical Air-sensitive,Moisture-sensitive
_space_group_crystal_system monoclinic
_space_group_IT_number 14
_space_group_name_Hall '-P 2yn'
_space_group_name_H-M_alt 'P 1 21/n 1'
_symmetry_space_group_name_Hall '-P 2yn'
_symmetry_space_group_name_H-M 'P 1 21/n 1'
_atom_sites_solution_hydrogens geom
_audit_creation_method SHELXL-2014/6
_audit_update_record
;
2018-04-05 deposited with the CCDC.
2018-06-25 downloaded from the CCDC.
;
_cell_angle_alpha 90
_cell_angle_beta 108.596(14)
_cell_angle_gamma 90
_cell_formula_units_Z 4
_cell_length_a 19.538(12)
_cell_length_b 14.015(9)
_cell_length_c 24.330(14)
_cell_measurement_reflns_used 2568
_cell_measurement_temperature 182(2)
_cell_measurement_theta_max 19.33
_cell_measurement_theta_min 2.28
_cell_volume 6314(7)
_computing_cell_refinement 'Bruker SAINT'
_computing_data_collection 'Bruker APEX2'
_computing_data_reduction 'Bruker SAINT'
_computing_molecular_graphics 'Bruker SHELXTL'
_computing_publication_material 'Bruker SHELXTL'
_computing_structure_refinement 'SHELXL-2014/6 (Sheldrick, 2014)'
_computing_structure_solution 'SHELXS-97 (Sheldrick 2008)'
_diffrn_ambient_temperature 182(2)
_diffrn_measured_fraction_theta_full 1.000
_diffrn_measured_fraction_theta_max 1.000
_diffrn_measurement_device_type 'Bruker APEX-II CCD'
_diffrn_measurement_method '\f and \w scans'
_diffrn_radiation_type MoK\a
_diffrn_radiation_wavelength 0.71073
_diffrn_reflns_av_R_equivalents 0.1859
_diffrn_reflns_av_unetI/netI 0.2399
_diffrn_reflns_Laue_measured_fraction_full 1.000
_diffrn_reflns_Laue_measured_fraction_max 1.000
_diffrn_reflns_limit_h_max 23
_diffrn_reflns_limit_h_min -23
_diffrn_reflns_limit_k_max 13
_diffrn_reflns_limit_k_min -17
_diffrn_reflns_limit_l_max 29
_diffrn_reflns_limit_l_min -26
_diffrn_reflns_number 43839
_diffrn_reflns_point_group_measured_fraction_full 1.000
_diffrn_reflns_point_group_measured_fraction_max 1.000
_diffrn_reflns_theta_full 25.242
_diffrn_reflns_theta_max 25.680
_diffrn_reflns_theta_min 1.170
_exptl_absorpt_coefficient_mu 0.112
_exptl_absorpt_correction_T_max 0.7454
_exptl_absorpt_correction_T_min 0.5657
_exptl_absorpt_correction_type multi-scan
_exptl_absorpt_process_details 'SADABS 2014/4'
_exptl_crystal_colour red
_exptl_crystal_density_diffrn 1.052
_exptl_crystal_description block
_exptl_crystal_F_000 2192
_exptl_crystal_recrystallization_method 'Re-crystallisation from solvent'
_exptl_crystal_size_max 0.432
_exptl_crystal_size_mid 0.365
_exptl_crystal_size_min 0.135
_refine_diff_density_max 0.717
_refine_diff_density_min -0.345
_refine_diff_density_rms 0.056
_refine_ls_extinction_method none
_refine_ls_goodness_of_fit_ref 0.975
_refine_ls_hydrogen_treatment constr
_refine_ls_matrix_type full
_refine_ls_number_parameters 673
_refine_ls_number_reflns 11997
_refine_ls_number_restraints 24
_refine_ls_restrained_S_all 0.976
_refine_ls_R_factor_all 0.2225
_refine_ls_R_factor_gt 0.0835
_refine_ls_shift/su_max 0.001
_refine_ls_shift/su_mean 0.000
_refine_ls_structure_factor_coef Fsqd
_refine_ls_weighting_details 'w=1/[\s^2^(Fo^2^)+(0.0478P)^2^] where P=(Fo^2^+2Fc^2^)/3'
_refine_ls_weighting_scheme calc
_refine_ls_wR_factor_gt 0.1675
_refine_ls_wR_factor_ref 0.2255
_reflns_Friedel_coverage 0.000
_reflns_number_gt 4739
_reflns_number_total 11997
_reflns_threshold_expression 'I > 2\s(I)'
_cod_data_source_file c8cc03297a2.cif
_cod_data_source_block sh3624
_cod_depositor_comments 'Adding full bibliography for 7121879--7121881.cif.'
_cod_original_cell_volume 6315(7)
_cod_database_code 7121879
_shelx_space_group_comment
; 
The symmetry employed for this shelxl refinement is uniquely defined 
by the following loop, which should always be used as a source of 
symmetry information in preference to the above space-group names. 
They are only intended as comments. 
;
_shelx_estimated_absorpt_t_min 0.953
_shelx_estimated_absorpt_t_max 0.985
_shelxl_version_number 2014/6

loop_
_space_group_symop_operation_xyz
'x, y, z'
'-x+1/2, y+1/2, -z+1/2'
'-x, -y, -z'
'x-1/2, -y-1/2, z-1/2'

loop_
_atom_site_label
_atom_site_type_symbol
_atom_site_fract_x
_atom_site_fract_y
_atom_site_fract_z
_atom_site_U_iso_or_equiv
_atom_site_adp_type
_atom_site_occupancy
_atom_site_site_symmetry_order
_atom_site_calc_flag
_atom_site_refinement_flags_posn
_atom_site_refinement_flags_adp
_atom_site_refinement_flags_occupancy
_atom_site_disorder_assembly
_atom_site_disorder_group
Si1 Si 0.77916(8) 0.06287(10) 0.01344(6) 0.0423(4) Uani 1 1 d . . . . .
Si2 Si 0.78196(7) 0.21875(10) 0.00956(6) 0.0364(4) Uani 1 1 d . . . . .
Si3 Si 0.80276(7) 0.23277(10) 0.11046(6) 0.0332(4) Uani 1 1 d . . . . .
C1 C 0.8320(2) 0.1057(3) 0.1299(2) 0.0351(12) Uani 1 1 d . . . . .
H1 H 0.8511 0.0907 0.1700 0.042 Uiso 1 1 calc R U . . .
C2 C 0.8282(2) 0.0335(3) 0.0915(2) 0.0361(13) Uani 1 1 d . . . . .
C3 C 0.8600(3) -0.0622(4) 0.1105(2) 0.0427(13) Uani 1 1 d . . . . .
C4 C 0.8556(3) -0.1035(4) 0.1617(3) 0.0583(16) Uani 1 1 d . . . . .
H4 H 0.8328 -0.0699 0.1851 0.070 Uiso 1 1 calc R U . . .
C5 C 0.8847(3) -0.1939(5) 0.1783(3) 0.079(2) Uani 1 1 d . . . . .
H5 H 0.8809 -0.2222 0.2127 0.094 Uiso 1 1 calc R U . . .
C6 C 0.9188(4) -0.2426(5) 0.1455(3) 0.083(2) Uani 1 1 d . . . . .
H6 H 0.9396 -0.3033 0.1578 0.100 Uiso 1 1 calc R U . . .
C7 C 0.9230(3) -0.2032(4) 0.0943(3) 0.081(2) Uani 1 1 d . . . . .
H7 H 0.9453 -0.2374 0.0709 0.097 Uiso 1 1 calc R U . . .
C8 C 0.8943(3) -0.1131(4) 0.0777(3) 0.0547(16) Uani 1 1 d . . . . .
H8 H 0.8982 -0.0856 0.0432 0.066 Uiso 1 1 calc R U . . .
C9 C 0.7663(2) -0.0373(3) -0.0403(2) 0.0358(12) Uani 1 1 d . . . . .
C10 C 0.8028(3) -0.0395(4) -0.0815(2) 0.0423(13) Uani 1 1 d . . . . .
C11 C 0.7917(3) -0.1143(4) -0.1201(2) 0.0489(14) Uani 1 1 d . . . . .
H11 H 0.8175 -0.1150 -0.1472 0.059 Uiso 1 1 calc R U . . .
C12 C 0.7450(3) -0.1875(4) -0.1210(2) 0.0460(14) Uani 1 1 d . . . . .
C13 C 0.7085(3) -0.1861(4) -0.0808(3) 0.0549(16) Uani 1 1 d . . . . .
H13 H 0.6767 -0.2372 -0.0803 0.066 Uiso 1 1 calc R U . . .
C14 C 0.7168(3) -0.1119(4) -0.0408(2) 0.0445(14) Uani 1 1 d . . . . .
C15 C 0.8582(4) 0.0362(4) -0.0825(3) 0.0676(19) Uani 1 1 d . . . . .
H15 H 0.8679 0.0741 -0.0460 0.081 Uiso 1 1 calc R U . . .
C16 C 0.9314(3) -0.0059(5) -0.0826(3) 0.092(2) Uani 1 1 d . . . . .
H16A H 0.9248 -0.0401 -0.1190 0.138 Uiso 1 1 calc R U . . .
H16B H 0.9494 -0.0501 -0.0499 0.138 Uiso 1 1 calc R U . . .
H16C H 0.9663 0.0459 -0.0788 0.138 Uiso 1 1 calc R U . . .
C17 C 0.8294(4) 0.1034(5) -0.1314(3) 0.110(3) Uani 1 1 d . . . . .
H17A H 0.8114 0.0675 -0.1677 0.165 Uiso 1 1 calc R U . . .
H17B H 0.8678 0.1467 -0.1334 0.165 Uiso 1 1 calc R U . . .
H17C H 0.7898 0.1404 -0.1254 0.165 Uiso 1 1 calc R U . . .
C18 C 0.7344(3) -0.2701(4) -0.1636(2) 0.0620(16) Uani 1 1 d D U . . .
H18A H 0.6982 -0.3153 -0.1569 0.074 Uiso 0.80(3) 1 calc R U P A 1
H18B H 0.7120 -0.3165 -0.1432 0.074 Uiso 0.20(3) 1 calc R U P A 2
C19 C 0.8028(3) -0.3236(4) -0.1575(3) 0.081(2) Uani 1 1 d D U . . .
H19A H 0.7925 -0.3775 -0.1846 0.122 Uiso 1 1 calc R U . . .
H19B H 0.8230 -0.3474 -0.1177 0.122 Uiso 1 1 calc R U . . .
H19C H 0.8377 -0.2809 -0.1662 0.122 Uiso 1 1 calc R U . . .
C20A C 0.7072(10) -0.2362(8) -0.2261(3) 0.086(4) Uani 0.80(3) 1 d D U P A 1
H20A H 0.6622 -0.2004 -0.2327 0.130 Uiso 0.80(3) 1 calc R U P A 1
H20B H 0.7436 -0.1948 -0.2337 0.130 Uiso 0.80(3) 1 calc R U P A 1
H20C H 0.6984 -0.2914 -0.2521 0.130 Uiso 0.80(3) 1 calc R U P A 1
C20B C 0.669(2) -0.250(4) -0.2153(18) 0.090(7) Uani 0.20(3) 1 d D U P A 2
H20D H 0.6339 -0.2124 -0.2029 0.135 Uiso 0.20(3) 1 calc R U P A 2
H20E H 0.6829 -0.2145 -0.2445 0.135 Uiso 0.20(3) 1 calc R U P A 2
H20F H 0.6462 -0.3106 -0.2319 0.135 Uiso 0.20(3) 1 calc R U P A 2
C21 C 0.6748(3) -0.1164(4) 0.0020(3) 0.0637(18) Uani 1 1 d . . . . .
H21 H 0.6859 -0.0573 0.0263 0.076 Uiso 1 1 calc R U . . .
C22 C 0.5925(3) -0.1183(4) -0.0299(3) 0.081(2) Uani 1 1 d . . . . .
H22A H 0.5792 -0.1797 -0.0497 0.121 Uiso 1 1 calc R U . . .
H22B H 0.5797 -0.0665 -0.0584 0.121 Uiso 1 1 calc R U . . .
H22C H 0.5666 -0.1099 -0.0017 0.121 Uiso 1 1 calc R U . . .
C23 C 0.6960(4) -0.2018(5) 0.0425(3) 0.086(2) Uani 1 1 d . . . . .
H23A H 0.6793 -0.2606 0.0206 0.129 Uiso 1 1 calc R U . . .
H23B H 0.6737 -0.1961 0.0732 0.129 Uiso 1 1 calc R U . . .
H23C H 0.7486 -0.2038 0.0599 0.129 Uiso 1 1 calc R U . . .
C24 C 0.7206(3) 0.2888(3) -0.05393(19) 0.0348(12) Uani 1 1 d . . . . .
C25 C 0.7511(3) 0.3444(3) -0.0891(2) 0.0392(13) Uani 1 1 d . . . . .
C26 C 0.7076(3) 0.3838(4) -0.1408(2) 0.0449(14) Uani 1 1 d . . . . .
H26 H 0.7294 0.4186 -0.1644 0.054 Uiso 1 1 calc R U . . .
C27 C 0.6337(3) 0.3735(4) -0.1587(2) 0.0421(13) Uani 1 1 d . . . . .
C28 C 0.6036(3) 0.3235(4) -0.1228(2) 0.0426(14) Uani 1 1 d . . . . .
H28 H 0.5525 0.3182 -0.1340 0.051 Uiso 1 1 calc R U . . .
C29 C 0.6443(3) 0.2810(3) -0.0712(2) 0.0377(13) Uani 1 1 d . . . . .
C30 C 0.8315(3) 0.3693(4) -0.0699(2) 0.0470(14) Uani 1 1 d . . . . .
H30 H 0.8575 0.3225 -0.0393 0.056 Uiso 1 1 calc R U . . .
C31 C 0.8661(3) 0.3660(4) -0.1184(3) 0.0720(19) Uani 1 1 d . . . . .
H31A H 0.8541 0.4245 -0.1415 0.108 Uiso 1 1 calc R U . . .
H31B H 0.8475 0.3107 -0.1433 0.108 Uiso 1 1 calc R U . . .
H31C H 0.9186 0.3606 -0.1013 0.108 Uiso 1 1 calc R U . . .
C32 C 0.8411(3) 0.4680(4) -0.0424(3) 0.0716(19) Uani 1 1 d . . . . .
H32A H 0.8089 0.5133 -0.0691 0.107 Uiso 1 1 calc R U . . .
H32B H 0.8913 0.4886 -0.0340 0.107 Uiso 1 1 calc R U . . .
H32C H 0.8291 0.4656 -0.0062 0.107 Uiso 1 1 calc R U . . .
C33 C 0.5849(3) 0.4151(4) -0.2157(2) 0.0455(14) Uani 1 1 d . . . . .
H33 H 0.5421 0.4438 -0.2079 0.055 Uiso 1 1 calc R U . . .
C34 C 0.5578(3) 0.3365(4) -0.2593(2) 0.0623(17) Uani 1 1 d . . . . .
H34A H 0.5249 0.3632 -0.2953 0.093 Uiso 1 1 calc R U . . .
H34B H 0.5321 0.2890 -0.2437 0.093 Uiso 1 1 calc R U . . .
H34C H 0.5987 0.3060 -0.2673 0.093 Uiso 1 1 calc R U . . .
C35 C 0.6204(3) 0.4935(4) -0.2404(2) 0.0628(17) Uani 1 1 d . . . . .
H35A H 0.6605 0.4665 -0.2514 0.094 Uiso 1 1 calc R U . . .
H35B H 0.6388 0.5433 -0.2111 0.094 Uiso 1 1 calc R U . . .
H35C H 0.5848 0.5213 -0.2747 0.094 Uiso 1 1 calc R U . . .
C36 C 0.6050(3) 0.2305(4) -0.0347(2) 0.0442(14) Uani 1 1 d . . . . .
H36 H 0.6418 0.2133 0.0031 0.053 Uiso 1 1 calc R U . . .
C37 C 0.5717(3) 0.1381(4) -0.0638(2) 0.0600(16) Uani 1 1 d . . . . .
H37A H 0.5379 0.1521 -0.1024 0.090 Uiso 1 1 calc R U . . .
H37B H 0.5457 0.1068 -0.0403 0.090 Uiso 1 1 calc R U . . .
H37C H 0.6099 0.0957 -0.0675 0.090 Uiso 1 1 calc R U . . .
C38 C 0.5483(3) 0.2931(4) -0.0212(2) 0.0556(16) Uani 1 1 d . . . . .
H38A H 0.5703 0.3539 -0.0049 0.083 Uiso 1 1 calc R U . . .
H38B H 0.5300 0.2605 0.0069 0.083 Uiso 1 1 calc R U . . .
H38C H 0.5084 0.3049 -0.0570 0.083 Uiso 1 1 calc R U . . .
C39 C 0.7150(2) 0.2792(3) 0.12001(18) 0.0304(11) Uani 1 1 d . . . . .
C40 C 0.7010(3) 0.3787(3) 0.11127(19) 0.0353(12) Uani 1 1 d . . . . .
C41 C 0.6388(3) 0.4162(3) 0.1195(2) 0.0405(13) Uani 1 1 d . . . . .
H41 H 0.6306 0.4829 0.1147 0.049 Uiso 1 1 calc R U . . .
C42 C 0.5882(3) 0.3613(4) 0.1344(2) 0.0399(13) Uani 1 1 d . . . . .
C43 C 0.6030(3) 0.2647(3) 0.1410(2) 0.0387(13) Uani 1 1 d . . . . .
H43 H 0.5688 0.2247 0.1501 0.046 Uiso 1 1 calc R U . . .
C44 C 0.6639(2) 0.2232(3) 0.13533(19) 0.0339(12) Uani 1 1 d . . . . .
C45 C 0.7487(2) 0.4479(3) 0.0921(2) 0.0377(12) Uani 1 1 d . . . . .
H45 H 0.7866 0.4094 0.0827 0.045 Uiso 1 1 calc R U . . .
C46 C 0.7059(3) 0.5020(4) 0.0362(2) 0.0517(15) Uani 1 1 d . . . . .
H46A H 0.6860 0.4562 0.0047 0.077 Uiso 1 1 calc R U . . .
H46B H 0.7382 0.5463 0.0253 0.077 Uiso 1 1 calc R U . . .
H46C H 0.6664 0.5379 0.0432 0.077 Uiso 1 1 calc R U . . .
C47 C 0.7877(3) 0.5187(4) 0.1397(2) 0.0549(16) Uani 1 1 d . . . . .
H47A H 0.7520 0.5575 0.1502 0.082 Uiso 1 1 calc R U . . .
H47B H 0.8187 0.5603 0.1255 0.082 Uiso 1 1 calc R U . . .
H47C H 0.8173 0.4836 0.1738 0.082 Uiso 1 1 calc R U . . .
C48 C 0.5202(3) 0.4077(4) 0.1386(2) 0.0528(15) Uani 1 1 d . . . . .
H48 H 0.5345 0.4674 0.1620 0.063 Uiso 1 1 calc R U . . .
C49 C 0.4702(3) 0.4358(5) 0.0787(3) 0.096(2) Uani 1 1 d . . . . .
H49A H 0.4959 0.4783 0.0600 0.145 Uiso 1 1 calc R U . . .
H49B H 0.4277 0.4688 0.0825 0.145 Uiso 1 1 calc R U . . .
H49C H 0.4548 0.3784 0.0550 0.145 Uiso 1 1 calc R U . . .
C50 C 0.4771(3) 0.3461(4) 0.1676(3) 0.076(2) Uani 1 1 d . . . . .
H50A H 0.4605 0.2883 0.1446 0.115 Uiso 1 1 calc R U . . .
H50B H 0.4353 0.3821 0.1704 0.115 Uiso 1 1 calc R U . . .
H50C H 0.5079 0.3283 0.2066 0.115 Uiso 1 1 calc R U . . .
C51 C 0.6724(3) 0.1157(4) 0.1460(2) 0.0442(14) Uani 1 1 d . . . . .
H51 H 0.7202 0.0966 0.1426 0.053 Uiso 1 1 calc R U . . .
C52 C 0.6145(3) 0.0602(4) 0.1009(2) 0.0633(17) Uani 1 1 d . . . . .
H52A H 0.6201 -0.0081 0.1100 0.095 Uiso 1 1 calc R U . . .
H52B H 0.6191 0.0713 0.0625 0.095 Uiso 1 1 calc R U . . .
H52C H 0.5668 0.0814 0.1011 0.095 Uiso 1 1 calc R U . . .
C53 C 0.6719(3) 0.0881(4) 0.2063(2) 0.0660(18) Uani 1 1 d . . . . .
H53A H 0.7103 0.1225 0.2354 0.099 Uiso 1 1 calc R U . . .
H53B H 0.6799 0.0193 0.2118 0.099 Uiso 1 1 calc R U . . .
H53C H 0.6251 0.1048 0.2104 0.099 Uiso 1 1 calc R U . . .
C54 C 0.8814(2) 0.3026(3) 0.1631(2) 0.0340(12) Uani 1 1 d . . . . .
C55 C 0.9367(2) 0.3507(4) 0.1477(2) 0.0406(13) Uani 1 1 d . . . . .
C56 C 0.9858(3) 0.4071(4) 0.1893(2) 0.0463(14) Uani 1 1 d . . . . .
H56 H 1.0218 0.4403 0.1783 0.056 Uiso 1 1 calc R U . . .
C57 C 0.9849(3) 0.4170(4) 0.2454(2) 0.0443(14) Uani 1 1 d . . . . .
C58 C 0.9346(3) 0.3651(3) 0.2608(2) 0.0428(13) Uani 1 1 d . . . . .
H58 H 0.9346 0.3685 0.2998 0.051 Uiso 1 1 calc R U . . .
C59 C 0.8828(2) 0.3067(3) 0.2218(2) 0.0353(12) Uani 1 1 d . . . . .
C60 C 0.9454(3) 0.3381(4) 0.0879(2) 0.0487(15) Uani 1 1 d . . . . .
H60 H 0.8960 0.3417 0.0588 0.058 Uiso 1 1 calc R U . . .
C61 C 0.9753(3) 0.2394(4) 0.0824(2) 0.0612(17) Uani 1 1 d . . . . .
H61A H 0.9752 0.2297 0.0425 0.092 Uiso 1 1 calc R U . . .
H61B H 0.9451 0.1907 0.0922 0.092 Uiso 1 1 calc R U . . .
H61C H 1.0248 0.2344 0.1090 0.092 Uiso 1 1 calc R U . . .
C62 C 0.9906(3) 0.4140(4) 0.0719(2) 0.072(2) Uani 1 1 d . . . . .
H62A H 0.9707 0.4771 0.0751 0.109 Uiso 1 1 calc R U . . .
H62B H 0.9902 0.4039 0.0319 0.109 Uiso 1 1 calc R U . . .
H62C H 1.0404 0.4102 0.0982 0.109 Uiso 1 1 calc R U . . .
C63 C 1.0394(3) 0.4804(4) 0.2891(2) 0.0580(16) Uani 1 1 d . . . . .
H63 H 1.0278 0.4777 0.3262 0.070 Uiso 1 1 calc R U . . .
C64 C 1.1157(3) 0.4447(5) 0.3017(3) 0.080(2) Uani 1 1 d . . . . .
H64A H 1.1294 0.4482 0.2663 0.121 Uiso 1 1 calc R U . . .
H64B H 1.1188 0.3784 0.3150 0.121 Uiso 1 1 calc R U . . .
H64C H 1.1486 0.4843 0.3319 0.121 Uiso 1 1 calc R U . . .
C65 C 1.0331(3) 0.5833(4) 0.2698(3) 0.088(2) Uani 1 1 d . . . . .
H65A H 1.0500 0.5898 0.2361 0.132 Uiso 1 1 calc R U . . .
H65B H 1.0627 0.6234 0.3015 0.132 Uiso 1 1 calc R U . . .
H65C H 0.9826 0.6036 0.2592 0.132 Uiso 1 1 calc R U . . .
C66 C 0.8336(2) 0.2482(3) 0.2461(2) 0.0386(13) Uani 1 1 d . . . . .
H66 H 0.8004 0.2106 0.2135 0.046 Uiso 1 1 calc R U . . .
C67 C 0.7874(3) 0.3108(4) 0.2717(2) 0.0528(15) Uani 1 1 d . . . . .
H67A H 0.8188 0.3482 0.3040 0.079 Uiso 1 1 calc R U . . .
H67B H 0.7557 0.2703 0.2859 0.079 Uiso 1 1 calc R U . . .
H67C H 0.7580 0.3540 0.2418 0.079 Uiso 1 1 calc R U . . .
C68 C 0.8780(3) 0.1773(4) 0.2919(2) 0.0570(16) Uani 1 1 d . . . . .
H68A H 0.9051 0.1349 0.2743 0.085 Uiso 1 1 calc R U . . .
H68B H 0.8455 0.1394 0.3066 0.085 Uiso 1 1 calc R U . . .
H68C H 0.9118 0.2125 0.3239 0.085 Uiso 1 1 calc R U . . .

loop_
_atom_site_aniso_label
_atom_site_aniso_U_11
_atom_site_aniso_U_22
_atom_site_aniso_U_33
_atom_site_aniso_U_23
_atom_site_aniso_U_13
_atom_site_aniso_U_12
Si1 0.0549(10) 0.0352(9) 0.0331(8) -0.0003(8) 0.0090(7) -0.0034(7)
Si2 0.0445(9) 0.0338(8) 0.0263(8) 0.0017(7) 0.0048(6) -0.0034(7)
Si3 0.0358(8) 0.0323(8) 0.0259(8) 0.0018(7) 0.0020(6) -0.0026(6)
C1 0.039(3) 0.037(3) 0.026(3) 0.007(3) 0.007(2) -0.002(2)
C2 0.031(3) 0.032(3) 0.042(3) 0.005(3) 0.007(2) -0.002(2)
C3 0.035(3) 0.036(3) 0.054(4) 0.004(3) 0.010(3) 0.000(3)
C4 0.058(4) 0.047(4) 0.065(4) 0.018(4) 0.012(3) 0.004(3)
C5 0.075(5) 0.063(5) 0.097(6) 0.037(5) 0.025(4) 0.005(4)
C6 0.086(5) 0.066(5) 0.092(6) 0.026(5) 0.020(4) 0.025(4)
C7 0.074(5) 0.056(5) 0.107(6) 0.008(5) 0.021(4) 0.024(4)
C8 0.052(4) 0.041(4) 0.068(4) 0.004(3) 0.016(3) 0.003(3)
C9 0.043(3) 0.032(3) 0.026(3) -0.003(2) 0.002(2) -0.003(2)
C10 0.050(3) 0.043(3) 0.032(3) -0.005(3) 0.012(3) -0.008(3)
C11 0.058(4) 0.052(4) 0.036(3) -0.013(3) 0.013(3) -0.015(3)
C12 0.041(3) 0.050(4) 0.041(3) -0.010(3) 0.004(3) -0.002(3)
C13 0.056(4) 0.041(3) 0.069(4) -0.016(3) 0.021(3) -0.018(3)
C14 0.051(3) 0.043(3) 0.041(3) -0.012(3) 0.017(3) -0.010(3)
C15 0.104(5) 0.050(4) 0.073(5) -0.021(4) 0.062(4) -0.028(4)
C16 0.081(5) 0.103(6) 0.105(6) -0.024(5) 0.050(4) -0.040(4)
C17 0.158(8) 0.059(5) 0.147(8) 0.031(5) 0.097(6) 0.009(5)
C18 0.064(4) 0.058(4) 0.059(4) -0.028(3) 0.013(3) -0.016(3)
C19 0.085(4) 0.059(4) 0.092(5) -0.016(4) 0.018(4) 0.006(3)
C20A 0.091(9) 0.091(6) 0.058(4) -0.035(4) -0.003(4) 0.033(6)
C20B 0.094(10) 0.092(11) 0.064(9) -0.038(9) 0.000(8) 0.021(10)
C21 0.071(4) 0.051(4) 0.078(5) -0.026(4) 0.036(4) -0.022(3)
C22 0.073(5) 0.058(4) 0.127(6) -0.005(4) 0.055(4) -0.013(3)
C23 0.107(6) 0.089(5) 0.065(5) 0.003(5) 0.031(4) -0.028(4)
C24 0.046(3) 0.031(3) 0.023(3) -0.001(3) 0.004(2) -0.005(2)
C25 0.044(3) 0.038(3) 0.031(3) 0.001(3) 0.005(2) -0.003(3)
C26 0.050(4) 0.050(4) 0.035(3) 0.012(3) 0.012(3) -0.004(3)
C27 0.049(3) 0.044(3) 0.028(3) 0.001(3) 0.005(3) -0.005(3)
C28 0.044(3) 0.049(3) 0.028(3) 0.001(3) 0.002(3) -0.007(3)
C29 0.043(3) 0.039(3) 0.026(3) -0.004(3) 0.003(2) -0.011(3)
C30 0.046(3) 0.051(4) 0.040(3) 0.013(3) 0.009(3) -0.003(3)
C31 0.058(4) 0.091(5) 0.069(4) 0.008(4) 0.024(3) -0.010(4)
C32 0.063(4) 0.072(5) 0.074(5) -0.002(4) 0.014(3) -0.020(3)
C33 0.051(3) 0.052(4) 0.028(3) 0.003(3) 0.005(3) -0.005(3)
C34 0.074(4) 0.067(4) 0.036(3) 0.001(3) 0.004(3) -0.006(3)
C35 0.081(4) 0.058(4) 0.037(3) 0.008(3) 0.001(3) 0.001(3)
C36 0.044(3) 0.051(3) 0.029(3) 0.004(3) -0.001(2) -0.012(3)
C37 0.070(4) 0.057(4) 0.053(4) 0.000(4) 0.019(3) -0.018(3)
C38 0.054(4) 0.070(4) 0.045(3) 0.000(3) 0.018(3) -0.009(3)
C39 0.037(3) 0.026(3) 0.019(3) -0.005(2) -0.003(2) 0.001(2)
C40 0.040(3) 0.035(3) 0.024(3) -0.002(3) 0.001(2) -0.003(2)
C41 0.039(3) 0.030(3) 0.047(3) 0.000(3) 0.006(3) 0.001(2)
C42 0.034(3) 0.042(3) 0.037(3) -0.006(3) 0.002(2) -0.002(3)
C43 0.034(3) 0.037(3) 0.040(3) -0.001(3) 0.005(2) -0.001(2)
C44 0.036(3) 0.035(3) 0.025(3) 0.000(3) 0.000(2) -0.005(2)
C45 0.039(3) 0.030(3) 0.038(3) 0.000(3) 0.004(2) -0.004(2)
C46 0.056(4) 0.038(3) 0.054(4) 0.016(3) 0.009(3) 0.004(3)
C47 0.063(4) 0.037(3) 0.059(4) -0.006(3) 0.012(3) -0.015(3)
C48 0.041(3) 0.052(4) 0.063(4) -0.010(3) 0.013(3) 0.007(3)
C49 0.078(5) 0.105(6) 0.108(6) 0.034(5) 0.032(4) 0.044(4)
C50 0.058(4) 0.080(5) 0.101(5) 0.005(4) 0.038(4) 0.011(4)
C51 0.039(3) 0.042(3) 0.053(4) 0.001(3) 0.016(3) -0.001(3)
C52 0.096(5) 0.041(4) 0.050(4) -0.001(3) 0.021(3) -0.003(3)
C53 0.083(5) 0.045(4) 0.057(4) 0.016(3) 0.003(3) -0.008(3)
C54 0.037(3) 0.029(3) 0.027(3) 0.005(2) -0.003(2) 0.002(2)
C55 0.031(3) 0.045(3) 0.037(3) 0.009(3) -0.001(2) -0.003(2)
C56 0.036(3) 0.042(3) 0.050(4) 0.011(3) 0.000(3) -0.008(3)
C57 0.045(3) 0.039(3) 0.038(3) -0.001(3) -0.002(3) -0.008(3)
C58 0.053(3) 0.040(3) 0.026(3) -0.002(3) -0.001(3) 0.005(3)
C59 0.038(3) 0.031(3) 0.029(3) 0.001(3) 0.000(2) 0.003(2)
C60 0.039(3) 0.068(4) 0.031(3) 0.007(3) 0.000(2) -0.014(3)
C61 0.050(4) 0.085(5) 0.048(4) -0.002(4) 0.014(3) -0.001(3)
C62 0.056(4) 0.101(5) 0.052(4) 0.017(4) 0.007(3) -0.027(4)
C63 0.058(4) 0.048(4) 0.053(4) -0.002(3) -0.003(3) -0.015(3)
C64 0.056(4) 0.086(5) 0.077(5) -0.023(4) -0.009(3) -0.014(4)
C65 0.085(5) 0.056(4) 0.103(6) -0.020(5) 0.000(4) -0.017(4)
C66 0.037(3) 0.045(3) 0.027(3) 0.004(3) 0.001(2) 0.001(2)
C67 0.054(4) 0.059(4) 0.046(3) -0.011(3) 0.016(3) -0.008(3)
C68 0.063(4) 0.059(4) 0.041(3) 0.009(3) 0.005(3) -0.008(3)

loop_
_atom_type_symbol
_atom_type_description
_atom_type_scat_dispersion_real
_atom_type_scat_dispersion_imag
_atom_type_scat_source
C C 0.0033 0.0016 'International Tables Vol C Tables 4.2.6.8 and 6.1.1.4'
H H 0.0000 0.0000 'International Tables Vol C Tables 4.2.6.8 and 6.1.1.4'
Si Si 0.0817 0.0704 'International Tables Vol C Tables 4.2.6.8 and 6.1.1.4'

loop_
_geom_angle_atom_site_label_1
_geom_angle_atom_site_label_2
_geom_angle_atom_site_label_3
_geom_angle
C9 Si1 C2 116.8(2)
C9 Si1 Si2 135.70(17)
C2 Si1 Si2 104.51(17)
C24 Si2 Si1 122.21(15)
C24 Si2 Si3 131.02(16)
Si1 Si2 Si3 92.09(7)
C1 Si3 C39 120.1(2)
C1 Si3 C54 101.5(2)
C39 Si3 C54 107.5(2)
C1 Si3 Si2 96.93(16)
C39 Si3 Si2 106.85(14)
C54 Si3 Si2 124.73(16)
C2 C1 Si3 125.7(4)
C2 C1 H1 117.2
Si3 C1 H1 117.2
C1 C2 C3 122.0(4)
C1 C2 Si1 115.4(3)
C3 C2 Si1 122.6(4)
C8 C3 C4 118.4(5)
C8 C3 C2 120.9(5)
C4 C3 C2 120.7(5)
C5 C4 C3 119.8(6)
C5 C4 H4 120.1
C3 C4 H4 120.1
C6 C5 C4 120.7(6)
C6 C5 H5 119.6
C4 C5 H5 119.6
C5 C6 C7 120.2(6)
C5 C6 H6 119.9
C7 C6 H6 119.9
C8 C7 C6 119.3(7)
C8 C7 H7 120.4
C6 C7 H7 120.4
C7 C8 C3 121.6(6)
C7 C8 H8 119.2
C3 C8 H8 119.2
C10 C9 C14 118.4(5)
C10 C9 Si1 121.8(4)
C14 C9 Si1 119.7(4)
C11 C10 C9 119.9(5)
C11 C10 C15 118.6(5)
C9 C10 C15 121.5(5)
C12 C11 C10 122.8(5)
C12 C11 H11 118.6
C10 C11 H11 118.6
C11 C12 C13 118.0(5)
C11 C12 C18 121.8(5)
C13 C12 C18 120.2(5)
C12 C13 C14 122.1(5)
C12 C13 H13 119.0
C14 C13 H13 119.0
C13 C14 C9 118.8(5)
C13 C14 C21 118.5(5)
C9 C14 C21 122.6(5)
C17 C15 C10 111.4(5)
C17 C15 C16 110.9(5)
C10 C15 C16 113.4(5)
C17 C15 H15 106.9
C10 C15 H15 106.9
C16 C15 H15 106.9
C15 C16 H16A 109.5
C15 C16 H16B 109.5
H16A C16 H16B 109.5
C15 C16 H16C 109.5
H16A C16 H16C 109.5
H16B C16 H16C 109.5
C15 C17 H17A 109.5
C15 C17 H17B 109.5
H17A C17 H17B 109.5
C15 C17 H17C 109.5
H17A C17 H17C 109.5
H17B C17 H17C 109.5
C19 C18 C20B 132(2)
C19 C18 C20A 105.8(8)
C19 C18 C12 112.9(4)
C20B C18 C12 108.7(18)
C20A C18 C12 111.8(6)
C19 C18 H18A 108.7
C20A C18 H18A 108.7
C12 C18 H18A 108.7
C19 C18 H18B 98.2
C20B C18 H18B 98.2
C12 C18 H18B 98.2
C18 C19 H19A 109.5
C18 C19 H19B 109.5
H19A C19 H19B 109.5
C18 C19 H19C 109.5
H19A C19 H19C 109.5
H19B C19 H19C 109.5
C18 C20A H20A 109.5
C18 C20A H20B 109.5
H20A C20A H20B 109.5
C18 C20A H20C 109.5
H20A C20A H20C 109.5
H20B C20A H20C 109.5
C18 C20B H20D 109.5
C18 C20B H20E 109.5
H20D C20B H20E 109.5
C18 C20B H20F 109.5
H20D C20B H20F 109.5
H20E C20B H20F 109.5
C23 C21 C14 112.4(5)
C23 C21 C22 109.6(5)
C14 C21 C22 111.1(5)
C23 C21 H21 107.8
C14 C21 H21 107.8
C22 C21 H21 107.8
C21 C22 H22A 109.5
C21 C22 H22B 109.5
H22A C22 H22B 109.5
C21 C22 H22C 109.5
H22A C22 H22C 109.5
H22B C22 H22C 109.5
C21 C23 H23A 109.5
C21 C23 H23B 109.5
H23A C23 H23B 109.5
C21 C23 H23C 109.5
H23A C23 H23C 109.5
H23B C23 H23C 109.5
C29 C24 C25 117.8(4)
C29 C24 Si2 122.2(3)
C25 C24 Si2 119.7(4)
C26 C25 C24 120.7(5)
C26 C25 C30 117.3(4)
C24 C25 C30 121.9(4)
C27 C26 C25 121.4(5)
C27 C26 H26 119.3
C25 C26 H26 119.3
C26 C27 C28 117.8(5)
C26 C27 C33 122.3(5)
C28 C27 C33 119.9(5)
C29 C28 C27 123.3(5)
C29 C28 H28 118.3
C27 C28 H28 118.3
C28 C29 C24 118.8(4)
C28 C29 C36 118.4(4)
C24 C29 C36 122.7(4)
C32 C30 C25 108.2(4)
C32 C30 C31 110.1(5)
C25 C30 C31 114.7(4)
C32 C30 H30 107.9
C25 C30 H30 107.9
C31 C30 H30 107.9
C30 C31 H31A 109.5
C30 C31 H31B 109.5
H31A C31 H31B 109.5
C30 C31 H31C 109.5
H31A C31 H31C 109.5
H31B C31 H31C 109.5
C30 C32 H32A 109.5
C30 C32 H32B 109.5
H32A C32 H32B 109.5
C30 C32 H32C 109.5
H32A C32 H32C 109.5
H32B C32 H32C 109.5
C34 C33 C35 110.7(4)
C34 C33 C27 109.7(4)
C35 C33 C27 113.9(4)
C34 C33 H33 107.4
C35 C33 H33 107.4
C27 C33 H33 107.4
C33 C34 H34A 109.5
C33 C34 H34B 109.5
H34A C34 H34B 109.5
C33 C34 H34C 109.5
H34A C34 H34C 109.5
H34B C34 H34C 109.5
C33 C35 H35A 109.5
C33 C35 H35B 109.5
H35A C35 H35B 109.5
C33 C35 H35C 109.5
H35A C35 H35C 109.5
H35B C35 H35C 109.5
C37 C36 C29 110.2(4)
C37 C36 C38 111.0(4)
C29 C36 C38 113.2(4)
C37 C36 H36 107.4
C29 C36 H36 107.4
C38 C36 H36 107.4
C36 C37 H37A 109.5
C36 C37 H37B 109.5
H37A C37 H37B 109.5
C36 C37 H37C 109.5
H37A C37 H37C 109.5
H37B C37 H37C 109.5
C36 C38 H38A 109.5
C36 C38 H38B 109.5
H38A C38 H38B 109.5
C36 C38 H38C 109.5
H38A C38 H38C 109.5
H38B C38 H38C 109.5
C44 C39 C40 117.8(4)
C44 C39 Si3 125.4(4)
C40 C39 Si3 116.8(3)
C41 C40 C39 118.7(4)
C41 C40 C45 116.8(4)
C39 C40 C45 124.4(4)
C42 C41 C40 123.7(5)
C42 C41 H41 118.2
C40 C41 H41 118.2
C43 C42 C41 115.7(5)
C43 C42 C48 124.6(5)
C41 C42 C48 119.6(5)
C44 C43 C42 124.0(5)
C44 C43 H43 118.0
C42 C43 H43 118.0
C43 C44 C39 120.1(5)
C43 C44 C51 116.9(4)
C39 C44 C51 123.0(4)
C40 C45 C47 112.8(4)
C40 C45 C46 111.8(4)
C47 C45 C46 110.3(4)
C40 C45 H45 107.2
C47 C45 H45 107.2
C46 C45 H45 107.2
C45 C46 H46A 109.5
C45 C46 H46B 109.5
H46A C46 H46B 109.5
C45 C46 H46C 109.5
H46A C46 H46C 109.5
H46B C46 H46C 109.5
C45 C47 H47A 109.5
C45 C47 H47B 109.5
H47A C47 H47B 109.5
C45 C47 H47C 109.5
H47A C47 H47C 109.5
H47B C47 H47C 109.5
C42 C48 C49 110.7(5)
C42 C48 C50 114.5(5)
C49 C48 C50 108.0(5)
C42 C48 H48 107.8
C49 C48 H48 107.8
C50 C48 H48 107.8
C48 C49 H49A 109.5
C48 C49 H49B 109.5
H49A C49 H49B 109.5
C48 C49 H49C 109.5
H49A C49 H49C 109.5
H49B C49 H49C 109.5
C48 C50 H50A 109.5
C48 C50 H50B 109.5
H50A C50 H50B 109.5
C48 C50 H50C 109.5
H50A C50 H50C 109.5
H50B C50 H50C 109.5
C52 C51 C53 109.5(4)
C52 C51 C44 111.6(4)
C53 C51 C44 112.3(4)
C52 C51 H51 107.8
C53 C51 H51 107.8
C44 C51 H51 107.8
C51 C52 H52A 109.5
C51 C52 H52B 109.5
H52A C52 H52B 109.5
C51 C52 H52C 109.5
H52A C52 H52C 109.5
H52B C52 H52C 109.5
C51 C53 H53A 109.5
C51 C53 H53B 109.5
H53A C53 H53B 109.5
C51 C53 H53C 109.5
H53A C53 H53C 109.5
H53B C53 H53C 109.5
C59 C54 C55 118.2(4)
C59 C54 Si3 116.5(4)
C55 C54 Si3 125.3(4)
C56 C55 C54 118.8(5)
C56 C55 C60 119.8(5)
C54 C55 C60 121.4(4)
C57 C56 C55 123.5(5)
C57 C56 H56 118.2
C55 C56 H56 118.2
C58 C57 C56 117.0(5)
C58 C57 C63 121.5(5)
C56 C57 C63 121.5(5)
C57 C58 C59 123.3(5)
C57 C58 H58 118.4
C59 C58 H58 118.4
C58 C59 C54 118.8(5)
C58 C59 C66 117.3(4)
C54 C59 C66 123.8(4)
C62 C60 C61 110.1(5)
C62 C60 C55 114.6(5)
C61 C60 C55 110.5(4)
C62 C60 H60 107.1
C61 C60 H60 107.1
C55 C60 H60 107.1
C60 C61 H61A 109.5
C60 C61 H61B 109.5
H61A C61 H61B 109.5
C60 C61 H61C 109.5
H61A C61 H61C 109.5
H61B C61 H61C 109.5
C60 C62 H62A 109.5
C60 C62 H62B 109.5
H62A C62 H62B 109.5
C60 C62 H62C 109.5
H62A C62 H62C 109.5
H62B C62 H62C 109.5
C64 C63 C65 110.9(5)
C64 C63 C57 111.9(5)
C65 C63 C57 111.7(5)
C64 C63 H63 107.4
C65 C63 H63 107.4
C57 C63 H63 107.4
C63 C64 H64A 109.5
C63 C64 H64B 109.5
H64A C64 H64B 109.5
C63 C64 H64C 109.5
H64A C64 H64C 109.5
H64B C64 H64C 109.5
C63 C65 H65A 109.5
C63 C65 H65B 109.5
H65A C65 H65B 109.5
C63 C65 H65C 109.5
H65A C65 H65C 109.5
H65B C65 H65C 109.5
C59 C66 C67 112.3(4)
C59 C66 C68 110.5(4)
C67 C66 C68 110.2(4)
C59 C66 H66 107.9
C67 C66 H66 107.9
C68 C66 H66 107.9
C66 C67 H67A 109.5
C66 C67 H67B 109.5
H67A C67 H67B 109.5
C66 C67 H67C 109.5
H67A C67 H67C 109.5
H67B C67 H67C 109.5
C66 C68 H68A 109.5
C66 C68 H68B 109.5
H68A C68 H68B 109.5
C66 C68 H68C 109.5
H68A C68 H68C 109.5
H68B C68 H68C 109.5

loop_
_geom_bond_atom_site_label_1
_geom_bond_atom_site_label_2
_geom_bond_distance
Si1 C9 1.880(5)
Si1 C2 1.880(5)
Si1 Si2 2.188(2)
Si2 C24 1.899(5)
Si2 Si3 2.365(2)
Si3 C1 1.884(5)
Si3 C39 1.917(5)
Si3 C54 1.925(5)
C1 C2 1.364(6)
C1 H1 0.9500
C2 C3 1.489(6)
C3 C8 1.391(7)
C3 C4 1.400(7)
C4 C5 1.395(7)
C4 H4 0.9500
C5 C6 1.375(8)
C5 H5 0.9500
C6 C7 1.388(9)
C6 H6 0.9500
C7 C8 1.387(7)
C7 H7 0.9500
C8 H8 0.9500
C9 C10 1.405(6)
C9 C14 1.421(6)
C10 C11 1.377(6)
C10 C15 1.522(7)
C11 C12 1.368(7)
C11 H11 0.9500
C12 C13 1.384(7)
C12 C18 1.522(7)
C13 C14 1.398(7)
C13 H13 0.9500
C14 C21 1.520(7)
C15 C17 1.480(8)
C15 C16 1.546(8)
C15 H15 1.0000
C16 H16A 0.9800
C16 H16B 0.9800
C16 H16C 0.9800
C17 H17A 0.9800
C17 H17B 0.9800
C17 H17C 0.9800
C18 C19 1.498(6)
C18 C20B 1.510(10)
C18 C20A 1.517(7)
C18 H18A 1.0000
C18 H18B 1.0000
C19 H19A 0.9800
C19 H19B 0.9800
C19 H19C 0.9800
C20A H20A 0.9800
C20A H20B 0.9800
C20A H20C 0.9800
C20B H20D 0.9800
C20B H20E 0.9800
C20B H20F 0.9800
C21 C23 1.522(8)
C21 C22 1.546(8)
C21 H21 1.0000
C22 H22A 0.9800
C22 H22B 0.9800
C22 H22C 0.9800
C23 H23A 0.9800
C23 H23B 0.9800
C23 H23C 0.9800
C24 C29 1.418(6)
C24 C25 1.422(6)
C25 C26 1.388(6)
C25 C30 1.530(6)
C26 C27 1.378(6)
C26 H26 0.9500
C27 C28 1.389(6)
C27 C33 1.526(6)
C28 C29 1.386(6)
C28 H28 0.9500
C29 C36 1.522(6)
C30 C32 1.521(7)
C30 C31 1.536(7)
C30 H30 1.0000
C31 H31A 0.9800
C31 H31B 0.9800
C31 H31C 0.9800
C32 H32A 0.9800
C32 H32B 0.9800
C32 H32C 0.9800
C33 C34 1.505(6)
C33 C35 1.522(7)
C33 H33 1.0000
C34 H34A 0.9800
C34 H34B 0.9800
C34 H34C 0.9800
C35 H35A 0.9800
C35 H35B 0.9800
C35 H35C 0.9800
C36 C37 1.519(6)
C36 C38 1.527(7)
C36 H36 1.0000
C37 H37A 0.9800
C37 H37B 0.9800
C37 H37C 0.9800
C38 H38A 0.9800
C38 H38B 0.9800
C38 H38C 0.9800
C39 C44 1.410(6)
C39 C40 1.424(6)
C40 C41 1.397(6)
C40 C45 1.517(6)
C41 C42 1.388(6)
C41 H41 0.9500
C42 C43 1.383(6)
C42 C48 1.512(7)
C43 C44 1.371(6)
C43 H43 0.9500
C44 C51 1.529(7)
C45 C47 1.531(6)
C45 C46 1.549(6)
C45 H45 1.0000
C46 H46A 0.9800
C46 H46B 0.9800
C46 H46C 0.9800
C47 H47A 0.9800
C47 H47B 0.9800
C47 H47C 0.9800
C48 C49 1.526(8)
C48 C50 1.527(7)
C48 H48 1.0000
C49 H49A 0.9800
C49 H49B 0.9800
C49 H49C 0.9800
C50 H50A 0.9800
C50 H50B 0.9800
C50 H50C 0.9800
C51 C52 1.515(7)
C51 C53 1.521(7)
C51 H51 1.0000
C52 H52A 0.9800
C52 H52B 0.9800
C52 H52C 0.9800
C53 H53A 0.9800
C53 H53B 0.9800
C53 H53C 0.9800
C54 C59 1.419(6)
C54 C55 1.422(6)
C55 C56 1.397(6)
C55 C60 1.527(7)
C56 C57 1.379(7)
C56 H56 0.9500
C57 C58 1.368(7)
C57 C63 1.526(7)
C58 C59 1.408(6)
C58 H58 0.9500
C59 C66 1.520(6)
C60 C62 1.512(7)
C60 C61 1.524(7)
C60 H60 1.0000
C61 H61A 0.9800
C61 H61B 0.9800
C61 H61C 0.9800
C62 H62A 0.9800
C62 H62B 0.9800
C62 H62C 0.9800
C63 C64 1.509(7)
C63 C65 1.511(7)
C63 H63 1.0000
C64 H64A 0.9800
C64 H64B 0.9800
C64 H64C 0.9800
C65 H65A 0.9800
C65 H65B 0.9800
C65 H65C 0.9800
C66 C67 1.528(6)
C66 C68 1.538(6)
C66 H66 1.0000
C67 H67A 0.9800
C67 H67B 0.9800
C67 H67C 0.9800
C68 H68A 0.9800
C68 H68B 0.9800
C68 H68C 0.9800
